data_1568003
loop_
_publ_author_name
'Larsen, Emil M. H.'
'Bonde, Niels A.'
'Weihe, H&#xf8;gni'
'Ollivier, Jacques'
'Vosch, Tom'
'Lohmiller, Thomas'
'Holldack, Karsten'
'Schnegg, Alexander'
'Perfetti, Mauro'
'Bendix, Jesper'

_publ_section_title
;
 Experimental assignment of long-range magnetic communication through Pd
 &amp; Pt metallophilic contacts.
;
_journal_issue 2
_journal_name_full 'Chemical science'
_journal_page_first 266
_journal_page_last 276
_journal_paper_doi 10.1039/d2sc05201f
_journal_volume 14
_journal_year 2023
_chemical_formula_moiety 'C13 H16 Co N2 O6 Pt S4'
_chemical_formula_sum 'C13 H16 Co N2 O6 Pt S4'
_chemical_formula_weight 678.54
_space_group_crystal_system monoclinic
_space_group_IT_number 14
_space_group_name_Hall '-P 2ybc'
_space_group_name_H-M_alt 'P 1 21/c 1'
_atom_sites_solution_hydrogens geom
_atom_sites_solution_primary dual
_audit_creation_date 2022-06-09
_audit_creation_method
;
Olex2 1.3
(compiled 2020.11.12 svn.r5f609507 for OlexSys, GUI svn.r6408)
;
_audit_update_record
;
2022-09-16 deposited with the CCDC.	2022-11-22 downloaded from the CCDC.
;
_cell_angle_alpha 90
_cell_angle_beta 93.914(4)
_cell_angle_gamma 90
_cell_formula_units_Z 4
_cell_length_a 8.4707(10)
_cell_length_b 12.2809(13)
_cell_length_c 19.820(2)
_cell_measurement_reflns_used 9864
_cell_measurement_temperature 100
_cell_measurement_theta_max 30.582
_cell_measurement_theta_min 2.410
_cell_volume 2057.0(4)
_computing_cell_refinement 'SAINT V8.40A (?, 2016)'
_computing_data_reduction 'SAINT V8.40A (?, 2016)'
_computing_molecular_graphics 'Olex2 1.3 (Dolomanov et al., 2009)'
_computing_publication_material 'Olex2 1.3 (Dolomanov et al., 2009)'
_computing_structure_refinement 'ShelXL (Sheldrick, 2015)'
_computing_structure_solution 'ShelXT (Sheldrick, 2015)'
_diffrn_ambient_temperature 100
_diffrn_measured_fraction_theta_full 0.999
_diffrn_measured_fraction_theta_max 1.000
_diffrn_measurement_device_type 'Bruker APEX-II CCD'
_diffrn_measurement_method '\f and \w scans'
_diffrn_radiation_type MoK\a
_diffrn_radiation_wavelength 0.71073
_diffrn_reflns_av_R_equivalents 0.0678
_diffrn_reflns_av_unetI/netI 0.0341
_diffrn_reflns_Laue_measured_fraction_full 0.999
_diffrn_reflns_Laue_measured_fraction_max 1.000
_diffrn_reflns_limit_h_max 11
_diffrn_reflns_limit_h_min -11
_diffrn_reflns_limit_k_max 15
_diffrn_reflns_limit_k_min -16
_diffrn_reflns_limit_l_max 26
_diffrn_reflns_limit_l_min -26
_diffrn_reflns_number 43264
_diffrn_reflns_point_group_measured_fraction_full 0.999
_diffrn_reflns_point_group_measured_fraction_max 1.000
_diffrn_reflns_theta_full 25.242
_diffrn_reflns_theta_max 27.877
_diffrn_reflns_theta_min 2.410
_diffrn_standards_number 0
_exptl_absorpt_coefficient_mu 8.037
_exptl_absorpt_correction_T_max 0.7461
_exptl_absorpt_correction_T_min 0.6519
_exptl_absorpt_correction_type multi-scan
_exptl_absorpt_process_details
;
SADABS-2016/2 (Bruker,2016) was used for absorption correction.
wR2(int) was 0.1182 before and 0.0896 after correction.
The Ratio of minimum to maximum transmission is 0.8737.
The \l/2 correction factor is Not present.
;
_exptl_crystal_colour 'clear brown'
_exptl_crystal_colour_lustre clear
_exptl_crystal_colour_primary brown
_exptl_crystal_density_diffrn 2.191
_exptl_crystal_description block
_exptl_crystal_F_000 1300
_exptl_crystal_size_max 0.182
_exptl_crystal_size_mid 0.132
_exptl_crystal_size_min 0.121
_refine_diff_density_max 0.603
_refine_diff_density_min -0.807
_refine_diff_density_rms 0.132
_refine_ls_extinction_method none
_refine_ls_goodness_of_fit_ref 1.037
_refine_ls_hydrogen_treatment constr
_refine_ls_matrix_type full
_refine_ls_number_parameters 248
_refine_ls_number_reflns 4899
_refine_ls_number_restraints 0
_refine_ls_restrained_S_all 1.037
_refine_ls_R_factor_all 0.0330
_refine_ls_R_factor_gt 0.0226
_refine_ls_shift/su_max 0.002
_refine_ls_shift/su_mean 0.000
_refine_ls_structure_factor_coef Fsqd
_refine_ls_weighting_details 'w=1/[\s^2^(Fo^2^)+(0.0038P)^2^+2.8619P] where P=(Fo^2^+2Fc^2^)/3'
_refine_ls_weighting_scheme calc
_refine_ls_wR_factor_gt 0.0391
_refine_ls_wR_factor_ref 0.0417
_reflns_Friedel_coverage 0.000
_reflns_number_gt 4194
_reflns_number_total 4899
_reflns_threshold_expression 'I > 2\s(I)'
_cod_data_source_file d2sc05201f2.cif
_cod_data_source_block mo_d8v4591_0m_a
_cod_depositor_comments 'Adding full bibliography for 1567999--1568004.cif.'
_cod_database_code 1568003
_shelx_shelxl_version_number 2018/1
_shelx_space_group_comment
;
The symmetry employed for this shelxl refinement is uniquely defined
by the following loop, which should always be used as a source of
symmetry information in preference to the above space-group names.
They are only intended as comments.
;
_olex2_refinement_description
;
1.a Aromatic/amide H refined with riding coordinates:
 C00G(H00G), C00J(H00J), C00K(H00K), C00L(H00L)
1.b Idealised Me refined as rotating group:
 C00M(H00A,H00B,H00C), C00P(H00D,H00E,H00F), C00Q(H00H,H00I,H00M), C00R(H00N,
 H00O,H00P)
;
_olex2_submission_special_instructions 'No special instructions were received'

loop_
_space_group_symop_operation_xyz
'x, y, z'
'-x, y+1/2, -z+1/2'
'-x, -y, -z'
'x, -y-1/2, z-1/2'

loop_
_atom_site_label
_atom_site_type_symbol
_atom_site_fract_x
_atom_site_fract_y
_atom_site_fract_z
_atom_site_U_iso_or_equiv
_atom_site_adp_type
_atom_site_occupancy
_atom_site_site_symmetry_order
_atom_site_calc_flag
_atom_site_refinement_flags_posn
_atom_site_refinement_flags_adp
_atom_site_refinement_flags_occupancy
_atom_site_disorder_assembly
_atom_site_disorder_group
Pt01 Pt 0.60514(2) 0.52384(2) 0.07580(2) 0.01320(4) Uani 1 1 d . . . . .
Co02 Co 0.66986(5) 0.57973(3) 0.20263(2) 0.01056(9) Uani 1 1 d . . . . .
S003 S 0.49168(11) 0.69345(7) 0.05740(4) 0.02121(18) Uani 1 1 d . . . . .
S004 S 0.36364(11) 0.45473(7) 0.10447(4) 0.0259(2) Uani 1 1 d . . . . .
S005 S 0.71836(13) 0.35297(7) 0.09573(5) 0.0301(2) Uani 1 1 d . . . . .
S006 S 0.84471(11) 0.59482(8) 0.04659(4) 0.0288(2) Uani 1 1 d . . . . .
O007 O 0.7573(3) 0.42597(18) 0.22026(12) 0.0237(5) Uani 1 1 d . . . . .
O008 O 0.8840(3) 0.6382(2) 0.17631(12) 0.0277(6) Uani 1 1 d . . . . .
O009 O 1.1092(3) 0.5924(2) 0.48705(13) 0.0343(7) Uani 1 1 d . . . . .
O00A O 0.4496(3) 0.5260(2) 0.22631(12) 0.0293(6) Uani 1 1 d . . . . .
O00B O 0.5721(3) 0.7310(2) 0.18540(12) 0.0343(7) Uani 1 1 d . . . . .
N00C N 0.7293(3) 0.6113(2) 0.30580(13) 0.0133(5) Uani 1 1 d . . . . .
O00D O 1.1409(3) 0.4999(3) 0.39584(14) 0.0415(7) Uani 1 1 d . . . . .
N00E N 1.0639(4) 0.5602(2) 0.43038(16) 0.0266(7) Uani 1 1 d . . . . .
C00F C 0.9329(4) 0.6469(3) 0.11903(17) 0.0181(7) Uani 1 1 d . . . . .
C00G C 0.8686(4) 0.5787(2) 0.33462(16) 0.0158(6) Uani 1 1 d . . . . .
H00G H 0.941984 0.543372 0.307785 0.019 Uiso 1 1 calc R . . . .
C00H C 0.3508(4) 0.4783(3) 0.18853(16) 0.0170(6) Uani 1 1 d . . . . .
C00I C 0.9078(4) 0.5952(3) 0.40225(16) 0.0178(7) Uani 1 1 d . . . . .
C00J C 0.8037(5) 0.6444(3) 0.44356(18) 0.0262(8) Uani 1 1 d . . . . .
H00J H 0.830699 0.656336 0.490281 0.031 Uiso 1 1 calc R . . . .
C00K C 0.6277(4) 0.6589(3) 0.34532(17) 0.0200(7) Uani 1 1 d . . . . .
H00K H 0.528632 0.682731 0.325295 0.024 Uiso 1 1 calc R . . . .
C00L C 0.6598(5) 0.6750(3) 0.41389(18) 0.0272(8) Uani 1 1 d . . . . .
H00L H 0.582646 0.707068 0.440249 0.033 Uiso 1 1 calc R . . . .
C00M C 1.0828(4) 0.7083(3) 0.11063(19) 0.0273(8) Uani 1 1 d . . . . .
H00A H 1.109551 0.704193 0.063362 0.041 Uiso 1 1 calc GR . . . .
H00B H 1.168657 0.676402 0.139838 0.041 Uiso 1 1 calc GR . . . .
H00C H 1.068418 0.784713 0.123175 0.041 Uiso 1 1 calc GR . . . .
C00N C 0.5133(4) 0.7652(3) 0.13072(16) 0.0168(7) Uani 1 1 d . . . . .
C00O C 0.7634(4) 0.3484(2) 0.18023(16) 0.0150(6) Uani 1 1 d . . . . .
C00P C 0.8162(4) 0.2406(3) 0.20924(19) 0.0239(8) Uani 1 1 d . . . . .
H00D H 0.742391 0.216574 0.242192 0.036 Uiso 1 1 calc GR . . . .
H00E H 0.922440 0.247903 0.231666 0.036 Uiso 1 1 calc GR . . . .
H00F H 0.818425 0.186735 0.172811 0.036 Uiso 1 1 calc GR . . . .
C00Q C 0.2030(4) 0.4359(3) 0.21785(19) 0.0265(8) Uani 1 1 d . . . . .
H00H H 0.123489 0.418956 0.181108 0.040 Uiso 1 1 calc GR . . . .
H00I H 0.161165 0.491426 0.247361 0.040 Uiso 1 1 calc GR . . . .
H00M H 0.228310 0.369869 0.244139 0.040 Uiso 1 1 calc GR . . . .
C00R C 0.4531(4) 0.8804(3) 0.12717(18) 0.0246(8) Uani 1 1 d . . . . .
H00N H 0.542913 0.930893 0.130269 0.037 Uiso 1 1 calc GR . . . .
H00O H 0.386213 0.893711 0.164743 0.037 Uiso 1 1 calc GR . . . .
H00P H 0.391062 0.891636 0.084178 0.037 Uiso 1 1 calc GR . . . .

loop_
_atom_site_aniso_label
_atom_site_aniso_U_11
_atom_site_aniso_U_22
_atom_site_aniso_U_33
_atom_site_aniso_U_23
_atom_site_aniso_U_13
_atom_site_aniso_U_12
Pt01 0.01611(6) 0.01571(6) 0.00764(6) -0.00221(5) -0.00013(4) 0.00020(5)
Co02 0.0125(2) 0.0116(2) 0.00746(19) -0.00073(15) -0.00001(16) 0.00036(15)
S003 0.0340(5) 0.0192(4) 0.0100(4) 0.0016(3) -0.0008(3) 0.0058(4)
S004 0.0269(5) 0.0352(5) 0.0154(4) -0.0048(3) 0.0003(4) -0.0167(4)
S005 0.0499(6) 0.0226(5) 0.0163(4) -0.0083(3) -0.0092(4) 0.0151(4)
S006 0.0198(5) 0.0533(6) 0.0142(4) -0.0068(4) 0.0068(4) -0.0079(4)
O007 0.0399(15) 0.0178(12) 0.0130(12) -0.0015(9) -0.0016(11) 0.0086(11)
O008 0.0263(14) 0.0446(16) 0.0123(12) -0.0010(11) 0.0018(10) -0.0190(12)
O009 0.0404(17) 0.0361(16) 0.0237(15) 0.0044(11) -0.0190(12) -0.0094(12)
O00A 0.0176(13) 0.0555(17) 0.0151(12) -0.0111(12) 0.0031(10) -0.0102(12)
O00B 0.062(2) 0.0231(13) 0.0154(13) -0.0065(10) -0.0170(12) 0.0205(13)
N00C 0.0164(14) 0.0116(13) 0.0121(13) 0.0000(10) 0.0014(11) -0.0019(10)
O00D 0.0314(16) 0.067(2) 0.0256(15) 0.0026(14) -0.0036(12) 0.0186(14)
N00E 0.0275(17) 0.0289(16) 0.0220(16) 0.0092(13) -0.0076(14) -0.0053(13)
C00F 0.0160(17) 0.0205(17) 0.0180(17) 0.0061(13) 0.0013(13) 0.0002(13)
C00G 0.0173(17) 0.0139(15) 0.0163(16) 0.0008(12) 0.0016(13) -0.0012(12)
C00H 0.0156(16) 0.0165(15) 0.0190(16) 0.0018(13) 0.0024(13) 0.0025(13)
C00I 0.0227(18) 0.0172(16) 0.0125(15) 0.0037(12) -0.0057(13) -0.0020(13)
C00J 0.047(2) 0.0167(17) 0.0148(17) -0.0030(13) -0.0016(16) 0.0042(16)
C00K 0.0259(19) 0.0147(16) 0.0192(17) 0.0001(13) 0.0006(14) 0.0084(13)
C00L 0.041(2) 0.0247(19) 0.0164(18) -0.0057(14) 0.0058(16) 0.0124(16)
C00M 0.0174(18) 0.040(2) 0.025(2) 0.0122(16) 0.0016(15) -0.0042(15)
C00N 0.0176(17) 0.0174(16) 0.0155(16) -0.0008(12) 0.0014(13) 0.0010(13)
C00O 0.0141(16) 0.0137(15) 0.0168(16) -0.0008(12) -0.0014(13) 0.0012(12)
C00P 0.0241(19) 0.0185(17) 0.028(2) 0.0016(14) -0.0027(16) 0.0069(14)
C00Q 0.0158(18) 0.032(2) 0.032(2) 0.0020(16) 0.0076(16) -0.0076(15)
C00R 0.032(2) 0.0177(17) 0.0238(19) -0.0003(14) -0.0031(16) 0.0069(14)

loop_
_atom_type_symbol
_atom_type_description
_atom_type_scat_dispersion_real
_atom_type_scat_dispersion_imag
_atom_type_scat_source
C C 0.0033 0.0016 'International Tables Vol C Tables 4.2.6.8 and 6.1.1.4'
H H 0.0000 0.0000 'International Tables Vol C Tables 4.2.6.8 and 6.1.1.4'
Co Co 0.3494 0.9721 'International Tables Vol C Tables 4.2.6.8 and 6.1.1.4'
N N 0.0061 0.0033 'International Tables Vol C Tables 4.2.6.8 and 6.1.1.4'
O O 0.0106 0.0060 'International Tables Vol C Tables 4.2.6.8 and 6.1.1.4'
Pt Pt -1.7033 8.3905 'International Tables Vol C Tables 4.2.6.8 and 6.1.1.4'
S S 0.1246 0.1234 'International Tables Vol C Tables 4.2.6.8 and 6.1.1.4'

loop_
_geom_angle_atom_site_label_1
_geom_angle_atom_site_label_2
_geom_angle_atom_site_label_3
_geom_angle
_geom_angle_site_symmetry_1
_geom_angle_site_symmetry_3
_geom_angle_publ_flag
S003 Pt01 Co02 88.45(2) . . ?
S003 Pt01 S004 90.24(3) . . ?
S003 Pt01 S005 179.27(3) . . ?
S003 Pt01 S006 89.05(4) . . ?
S004 Pt01 Co02 89.49(2) . . ?
S004 Pt01 S005 89.35(4) . . ?
S005 Pt01 Co02 90.94(2) . . ?
S006 Pt01 Co02 90.67(2) . . ?
S006 Pt01 S004 179.27(4) . . ?
S006 Pt01 S005 91.36(4) . . ?
O007 Co02 Pt01 88.39(7) . . ?
O007 Co02 O008 92.90(11) . . ?
O007 Co02 O00A 89.34(11) . . ?
O007 Co02 O00B 177.39(11) . . ?
O007 Co02 N00C 86.82(10) . . ?
O008 Co02 Pt01 88.77(7) . . ?
O008 Co02 O00A 177.45(11) . . ?
O008 Co02 O00B 89.67(12) . . ?
O008 Co02 N00C 91.45(10) . . ?
O00A Co02 Pt01 90.08(7) . . ?
O00A Co02 N00C 89.88(10) . . ?
O00B Co02 Pt01 91.25(7) . . ?
O00B Co02 O00A 88.07(12) . . ?
O00B Co02 N00C 93.54(10) . . ?
N00C Co02 Pt01 175.20(7) . . ?
C00N S003 Pt01 108.22(12) . . ?
C00H S004 Pt01 107.09(12) . . ?
C00O S005 Pt01 105.05(11) . . ?
C00F S006 Pt01 105.82(11) . . ?
C00O O007 Co02 128.8(2) . . ?
C00F O008 Co02 128.3(2) . . ?
C00H O00A Co02 126.9(2) . . ?
C00N O00B Co02 126.0(2) . . ?
C00G N00C Co02 120.3(2) . . ?
C00G N00C C00K 117.7(3) . . ?
C00K N00C Co02 121.9(2) . . ?
O009 N00E C00I 118.1(3) . . ?
O00D N00E O009 124.1(3) . . ?
O00D N00E C00I 117.7(3) . . ?
O008 C00F S006 126.0(3) . . ?
O008 C00F C00M 119.0(3) . . ?
C00M C00F S006 115.1(2) . . ?
N00C C00G H00G 119.3 . . ?
N00C C00G C00I 121.3(3) . . ?
C00I C00G H00G 119.3 . . ?
O00A C00H S004 126.1(2) . . ?
O00A C00H C00Q 118.5(3) . . ?
C00Q C00H S004 115.4(3) . . ?
C00G C00I N00E 118.7(3) . . ?
C00G C00I C00J 121.4(3) . . ?
C00J C00I N00E 119.9(3) . . ?
C00I C00J H00J 121.6 . . ?
C00L C00J C00I 116.8(3) . . ?
C00L C00J H00J 121.6 . . ?
N00C C00K H00K 118.4 . . ?
N00C C00K C00L 123.2(3) . . ?
C00L C00K H00K 118.4 . . ?
C00J C00L C00K 119.5(3) . . ?
C00J C00L H00L 120.2 . . ?
C00K C00L H00L 120.2 . . ?
C00F C00M H00A 109.5 . . ?
C00F C00M H00B 109.5 . . ?
C00F C00M H00C 109.5 . . ?
H00A C00M H00B 109.5 . . ?
H00A C00M H00C 109.5 . . ?
H00B C00M H00C 109.5 . . ?
O00B C00N S003 126.0(3) . . ?
O00B C00N C00R 118.4(3) . . ?
C00R C00N S003 115.5(2) . . ?
O007 C00O S005 126.2(2) . . ?
O007 C00O C00P 117.1(3) . . ?
C00P C00O S005 116.7(2) . . ?
C00O C00P H00D 109.5 . . ?
C00O C00P H00E 109.5 . . ?
C00O C00P H00F 109.5 . . ?
H00D C00P H00E 109.5 . . ?
H00D C00P H00F 109.5 . . ?
H00E C00P H00F 109.5 . . ?
C00H C00Q H00H 109.5 . . ?
C00H C00Q H00I 109.5 . . ?
C00H C00Q H00M 109.5 . . ?
H00H C00Q H00I 109.5 . . ?
H00H C00Q H00M 109.5 . . ?
H00I C00Q H00M 109.5 . . ?
C00N C00R H00N 109.5 . . ?
C00N C00R H00O 109.5 . . ?
C00N C00R H00P 109.5 . . ?
H00N C00R H00O 109.5 . . ?
H00N C00R H00P 109.5 . . ?
H00O C00R H00P 109.5 . . ?

loop_
_geom_bond_atom_site_label_1
_geom_bond_atom_site_label_2
_geom_bond_distance
_geom_bond_site_symmetry_2
_geom_bond_publ_flag
Pt01 Co02 2.6273(5) . ?
Pt01 S003 2.3125(8) . ?
Pt01 S004 2.3209(9) . ?
Pt01 S005 2.3298(9) . ?
Pt01 S006 2.3181(9) . ?
Co02 O007 2.050(2) . ?
Co02 O008 2.051(2) . ?
Co02 O00A 2.063(2) . ?
Co02 O00B 2.053(2) . ?
Co02 N00C 2.108(3) . ?
S003 C00N 1.698(3) . ?
S004 C00H 1.702(3) . ?
S005 C00O 1.693(3) . ?
S006 C00F 1.697(4) . ?
O007 C00O 1.243(4) . ?
O008 C00F 1.239(4) . ?
O009 N00E 1.227(4) . ?
O00A C00H 1.233(4) . ?
O00B C00N 1.235(4) . ?
N00C C00G 1.337(4) . ?
N00C C00K 1.337(4) . ?
O00D N00E 1.226(4) . ?
N00E C00I 1.464(4) . ?
C00F C00M 1.497(4) . ?
C00G H00G 0.9500 . ?
C00G C00I 1.374(4) . ?
C00H C00Q 1.508(4) . ?
C00I C00J 1.382(5) . ?
C00J H00J 0.9500 . ?
C00J C00L 1.369(5) . ?
C00K H00K 0.9500 . ?
C00K C00L 1.382(5) . ?
C00L H00L 0.9500 . ?
C00M H00A 0.9800 . ?
C00M H00B 0.9800 . ?
C00M H00C 0.9800 . ?
C00N C00R 1.504(4) . ?
C00O C00P 1.500(4) . ?
C00P H00D 0.9800 . ?
C00P H00E 0.9800 . ?
C00P H00F 0.9800 . ?
C00Q H00H 0.9800 . ?
C00Q H00I 0.9800 . ?
C00Q H00M 0.9800 . ?
C00R H00N 0.9800 . ?
C00R H00O 0.9800 . ?
C00R H00P 0.9800 . ?
